data_7717472
loop_
_publ_author_name
'Duffin, Rebekah N.'
'Kelderman, Jenisi'
'Herdman, Megan'
'Andrews, Philip Craig'

_publ_section_title
;
 Highly selective organo-gallium hydroxamate mediated inhibition of
 antibiotic resistant Klebsiella pneumoniae
;
_journal_name_full 'Dalton Transactions'
_journal_paper_doi 10.1039/D4DT02440K
_journal_year 2024
_chemical_formula_moiety 'C13 H24 Ga3 N O3'
_chemical_formula_sum 'C13 H24 Ga3 N O3'
_chemical_formula_weight 451.49
_space_group_crystal_system orthorhombic
_space_group_IT_number 61
_space_group_name_Hall '-P 2ac 2ab'
_space_group_name_H-M_alt 'P b c a'
_atom_sites_solution_hydrogens mixed
_atom_sites_solution_primary dual
_audit_creation_date 2022-09-21
_audit_creation_method
;
Olex2 1.5
(compiled 2021.12.09 svn.r5202d8cf for OlexSys, GUI svn.r6439)
;
_audit_update_record
;
2024-02-01 deposited with the CCDC.	2024-11-06 downloaded from the CCDC.
;
_cell_angle_alpha 90
_cell_angle_beta 90
_cell_angle_gamma 90
_cell_formula_units_Z 8
_cell_length_a 6.9024(2)
_cell_length_b 14.1349(4)
_cell_length_c 37.0932(11)
_cell_measurement_reflns_used 8600
_cell_measurement_temperature 122.99(11)
_cell_measurement_theta_max 79.2640
_cell_measurement_theta_min 4.7210
_cell_volume 3618.99(18)
_computing_cell_refinement 'CrysAlisPro 1.171.41.113a (Rigaku OD, 2021)'
_computing_data_collection 'CrysAlisPro 1.171.41.113a (Rigaku OD, 2021)'
_computing_data_reduction 'CrysAlisPro 1.171.41.113a (Rigaku OD, 2021)'
_computing_molecular_graphics 'Olex2 1.5 (Dolomanov et al., 2009)'
_computing_publication_material 'Olex2 1.5 (Dolomanov et al., 2009)'
_computing_structure_refinement 'SHELXL 2018/3 (Sheldrick, 2015)'
_computing_structure_solution 'SHELXT  (Sheldrick, 2015)'
_diffrn_ambient_environment N~2~
_diffrn_ambient_temperature 122.99(11)
_diffrn_detector 'Hybrid Pixel Array Detector'
_diffrn_detector_area_resol_mean 10.0000
_diffrn_detector_type HyPix
_diffrn_measured_fraction_theta_full 0.997
_diffrn_measured_fraction_theta_max 0.970
_diffrn_measurement_details
;
List of Runs (angles in degrees, time in seconds):

  # Type    Start    End  Width  t~exp~   \w     \q     \k     \f   Frames
#--------------------------------------------------------------------------
  1  \w     19.00  84.00   0.50    0.54    --   50.49-106.00 122.00  130
  2  \w   -161.00 -72.00   0.50    2.14    --  -90.00 -72.00   6.00  178
  3  \w   -157.00-119.00   0.50    2.14    --  -90.00-106.00 122.00   76
  4  \w    -78.00 -53.00   0.50    2.14    --  -90.00  53.00  -7.00   50
  5  \w     74.00 106.00   0.50    2.14    --  111.50-106.00 122.00   64
  6  \w   -122.00 -79.00   0.50    0.54    --  -50.49-125.00 150.00   86
  7  \w   -121.00 -96.00   0.50    0.54    --  -50.49-125.00   0.00   50
  8  \w   -115.00 -81.00   0.50    0.54    --  -50.49-125.00  30.00   68
  9  \w   -122.00 -74.00   0.50    0.54    --  -50.49-125.00 -90.00   96
 10  \w     45.00  72.00   0.50    2.14    --  111.50 -45.00 120.00   54
 11  \w     40.00  65.00   0.50    2.14    --  111.50 -30.00 -90.00   50
 12  \w     40.00  65.00   0.50    2.14    --  111.50 -30.00 120.00   50
 13  \w     40.00  66.00   0.50    2.14    --  111.50 -30.00  30.00   52
 14  \w     40.00  65.00   0.50    2.14    --  111.50 -30.00 150.00   50
 15  \w     43.00  73.00   0.50    2.14    --  111.50 -45.00-120.00   60
 16  \w     72.00 112.00   0.50    2.14    --  111.50   0.00   0.00   80
 17  \w     40.00  65.00   0.50    2.14    --  111.50 -30.00  90.00   50
 18  \w     70.00 113.00   0.50    2.14    --  111.50   0.00  60.00   86
 19  \w     58.00 106.00   0.50    2.14    --  111.50 -94.00  60.00   96
 20  \w     40.00  65.00   0.50    2.14    --  111.50 -30.00  60.00   50
 21  \w     50.00 110.00   0.50    2.14    --  111.50 -15.00 150.00  120
 22  \w     40.00  65.00   0.50    2.14    --  111.50 -30.00   0.00   50
;
_diffrn_measurement_device 'four-circle diffractometer'
_diffrn_measurement_device_type 'XtaLAB Synergy, Dualflex, HyPix'
_diffrn_measurement_method '\w scans'
_diffrn_orient_matrix_type 'CrysAlisPro convention (1999,Acta A55,543-557)'
_diffrn_orient_matrix_UB_11 -0.0590820000
_diffrn_orient_matrix_UB_12 0.1044841000
_diffrn_orient_matrix_UB_13 -0.0044606000
_diffrn_orient_matrix_UB_21 -0.1702960000
_diffrn_orient_matrix_UB_22 -0.0152555000
_diffrn_orient_matrix_UB_23 0.0261787000
_diffrn_orient_matrix_UB_31 0.1315117000
_diffrn_orient_matrix_UB_32 0.0270656000
_diffrn_orient_matrix_UB_33 0.0319400000
_diffrn_radiation_monochromator mirror
_diffrn_radiation_probe x-ray
_diffrn_radiation_type 'Cu K\a'
_diffrn_radiation_wavelength 1.54184
_diffrn_reflns_av_R_equivalents 0.0576
_diffrn_reflns_av_unetI/netI 0.0410
_diffrn_reflns_Laue_measured_fraction_full 0.997
_diffrn_reflns_Laue_measured_fraction_max 0.970
_diffrn_reflns_limit_h_max 8
_diffrn_reflns_limit_h_min -7
_diffrn_reflns_limit_k_max 16
_diffrn_reflns_limit_k_min -17
_diffrn_reflns_limit_l_max 47
_diffrn_reflns_limit_l_min -32
_diffrn_reflns_number 19330
_diffrn_reflns_point_group_measured_fraction_full 0.997
_diffrn_reflns_point_group_measured_fraction_max 0.970
_diffrn_reflns_theta_full 67.684
_diffrn_reflns_theta_max 80.561
_diffrn_reflns_theta_min 4.769
_diffrn_source 'micro-focus sealed X-ray tube'
_diffrn_source_type 'PhotonJet (Cu) X-ray Source'
_exptl_absorpt_coefficient_mu 5.270
_exptl_absorpt_correction_T_max 1.00000
_exptl_absorpt_correction_T_min 0.59672
_exptl_absorpt_correction_type multi-scan
_exptl_absorpt_process_details
;
CrysAlisPro 1.171.41.113a (Rigaku Oxford Diffraction, 2021)
Empirical absorption correction using spherical harmonics,
implemented in SCALE3 ABSPACK scaling algorithm.
;
_exptl_crystal_colour 'clear whiteish colourless'
_exptl_crystal_colour_lustre clear
_exptl_crystal_colour_modifier whiteish
_exptl_crystal_colour_primary colourless
_exptl_crystal_density_diffrn 1.657
_exptl_crystal_description plate
_exptl_crystal_F_000 1808
_exptl_crystal_preparation toluene
_exptl_crystal_recrystallization_method toluene
_exptl_crystal_size_max 0.1
_exptl_crystal_size_mid 0.09
_exptl_crystal_size_min 0.04
_refine_diff_density_max 0.740
_refine_diff_density_min -0.661
_refine_diff_density_rms 0.112
_refine_ls_extinction_method none
_refine_ls_goodness_of_fit_ref 1.061
_refine_ls_hydrogen_treatment mixed
_refine_ls_matrix_type full
_refine_ls_number_parameters 191
_refine_ls_number_reflns 3852
_refine_ls_number_restraints 0
_refine_ls_restrained_S_all 1.061
_refine_ls_R_factor_all 0.0510
_refine_ls_R_factor_gt 0.0429
_refine_ls_shift/su_max 0.001
_refine_ls_shift/su_mean 0.000
_refine_ls_structure_factor_coef Fsqd
_refine_ls_weighting_details 'w=1/[\s^2^(Fo^2^)+(0.0381P)^2^+12.8921P] where P=(Fo^2^+2Fc^2^)/3'
_refine_ls_weighting_scheme calc
_refine_ls_wR_factor_gt 0.1029
_refine_ls_wR_factor_ref 0.1069
_reflns_Friedel_coverage 0.000
_reflns_number_gt 3283
_reflns_number_total 3852
_reflns_threshold_expression 'I > 2\s(I)'
_cod_data_source_file d4dt02440k2.cif
_cod_data_source_block gabha-c_auto
_cod_database_code 7717472
_shelx_shelxl_version_number 2018/3
_chemical_oxdiff_formula 'Ga C H N O'
_shelx_space_group_comment
;
The symmetry employed for this shelxl refinement is uniquely defined
by the following loop, which should always be used as a source of
symmetry information in preference to the above space-group names.
They are only intended as comments.
;
_shelx_estimated_absorpt_t_max 0.817
_shelx_estimated_absorpt_t_min 0.621
_olex2_refinement_description
;
1. Fixed Uiso
 At 1.2 times of:
  All C(H) groups
 At 1.5 times of:
  All C(H,H,H) groups
2.a Aromatic/amide H refined with riding coordinates:
 C9(H9), C5(H5), C7(H7), C8(H8), C6(H6)
2.b Idealised Me refined as rotating group:
 C2(H2A,H2B,H2C), C10(H10A,H10B,H10C), C1(H1A,H1B,H1C), C13(H13A,H13B,H13C),
 C11(H11A,H11B,H11C), C12(H12A,H12B,H12C)
;
_olex2_submission_special_instructions 'No special instructions were received'
_oxdiff_exptl_absorpt_empirical_details
;
Empirical correction (ABSPACK) includes:
- Absorption correction using spherical harmonics
- Frame scaling
;
_oxdiff_exptl_absorpt_empirical_full_max 1.726
_oxdiff_exptl_absorpt_empirical_full_min 0.551

loop_
_space_group_symop_operation_xyz
'x, y, z'
'-x+1/2, -y, z+1/2'
'-x, y+1/2, -z+1/2'
'x+1/2, -y+1/2, -z'
'-x, -y, -z'
'x-1/2, y, -z-1/2'
'x, -y-1/2, z-1/2'
'-x-1/2, y-1/2, z'

loop_
_atom_site_label
_atom_site_type_symbol
_atom_site_fract_x
_atom_site_fract_y
_atom_site_fract_z
_atom_site_U_iso_or_equiv
_atom_site_adp_type
_atom_site_occupancy
_atom_site_site_symmetry_order
_atom_site_calc_flag
_atom_site_refinement_flags_posn
_atom_site_refinement_flags_adp
_atom_site_refinement_flags_occupancy
_atom_site_disorder_assembly
_atom_site_disorder_group
Ga1 Ga 0.65281(7) 0.41748(3) 0.40898(2) 0.02334(13) Uani 1 1 d . . . . .
Ga2 Ga 0.42953(7) 0.42861(3) 0.33044(2) 0.02493(14) Uani 1 1 d . . . . .
Ga3 Ga 0.67004(8) 0.64716(3) 0.31431(2) 0.02768(14) Uani 1 1 d . . . . .
O1 O 0.5251(5) 0.3548(2) 0.36953(7) 0.0279(6) Uani 1 1 d . . . . .
O3 O 0.8314(4) 0.67385(19) 0.35652(7) 0.0287(6) Uani 1 1 d . . . . .
O2 O 0.6108(4) 0.53370(19) 0.34320(7) 0.0290(6) Uani 1 1 d . . . . .
N1 N 0.6955(5) 0.5375(2) 0.37816(8) 0.0233(7) Uani 1 1 d . . . . .
C3 C 0.8050(6) 0.6118(3) 0.38200(10) 0.0241(8) Uani 1 1 d . . . . .
C4 C 0.9110(6) 0.6270(3) 0.41655(10) 0.0233(8) Uani 1 1 d . . . . .
C2 C 0.9021(7) 0.3559(3) 0.41734(12) 0.0335(9) Uani 1 1 d . . . . .
H2A H 0.882695 0.298933 0.431982 0.050 Uiso 1 1 calc R U . . .
H2B H 0.988766 0.399482 0.430061 0.050 Uiso 1 1 calc R U . . .
H2C H 0.960044 0.338241 0.394169 0.050 Uiso 1 1 calc R U . . .
C9 C 1.1000(6) 0.6617(3) 0.41516(11) 0.0287(8) Uani 1 1 d . . . . .
H9 H 1.158476 0.675333 0.392569 0.034 Uiso 1 1 calc R U . . .
C5 C 0.8255(7) 0.6092(3) 0.44987(11) 0.0314(9) Uani 1 1 d . . . . .
H5 H 0.696050 0.586622 0.451033 0.038 Uiso 1 1 calc R U . . .
C10 C 0.5258(8) 0.3789(3) 0.28464(11) 0.0384(10) Uani 1 1 d . . . . .
H10A H 0.663940 0.364113 0.286895 0.058 Uiso 1 1 calc R U . . .
H10B H 0.507372 0.426376 0.265691 0.058 Uiso 1 1 calc R U . . .
H10C H 0.454220 0.321323 0.278379 0.058 Uiso 1 1 calc R U . . .
C1 C 0.4494(7) 0.4380(3) 0.44489(12) 0.0338(9) Uani 1 1 d . . . . .
H1A H 0.368358 0.491539 0.437493 0.051 Uiso 1 1 calc R U . . .
H1B H 0.508653 0.451773 0.468318 0.051 Uiso 1 1 calc R U . . .
H1C H 0.369229 0.381012 0.446843 0.051 Uiso 1 1 calc R U . . .
C7 C 1.1165(7) 0.6573(3) 0.48007(12) 0.0383(10) Uani 1 1 d . . . . .
H7 H 1.186648 0.667003 0.501793 0.046 Uiso 1 1 calc R U . . .
C8 C 1.2029(7) 0.6763(3) 0.44705(12) 0.0342(9) Uani 1 1 d . . . . .
H8 H 1.332147 0.699210 0.446178 0.041 Uiso 1 1 calc R U . . .
C13 C 0.8328(8) 0.6092(4) 0.27370(13) 0.0420(11) Uani 1 1 d . . . . .
H13A H 0.881471 0.665717 0.261365 0.063 Uiso 1 1 calc R U . . .
H13B H 0.756263 0.571178 0.256817 0.063 Uiso 1 1 calc R U . . .
H13C H 0.942283 0.571693 0.282568 0.063 Uiso 1 1 calc R U . . .
C11 C 0.1787(7) 0.4830(3) 0.34301(14) 0.0404(11) Uani 1 1 d . . . . .
H11A H 0.075069 0.442037 0.333922 0.061 Uiso 1 1 calc R U . . .
H11B H 0.166888 0.545895 0.332150 0.061 Uiso 1 1 calc R U . . .
H11C H 0.168267 0.488256 0.369283 0.061 Uiso 1 1 calc R U . . .
C6 C 0.9291(7) 0.6244(3) 0.48126(12) 0.0388(11) Uani 1 1 d . . . . .
H6 H 0.870039 0.611969 0.503911 0.047 Uiso 1 1 calc R U . . .
C12 C 0.4439(8) 0.7304(3) 0.31612(13) 0.0412(11) Uani 1 1 d . . . . .
H12A H 0.426964 0.754159 0.340747 0.062 Uiso 1 1 calc R U . . .
H12B H 0.328257 0.695049 0.308862 0.062 Uiso 1 1 calc R U . . .
H12C H 0.463311 0.783857 0.299667 0.062 Uiso 1 1 calc R U . . .
H1 H 0.565(8) 0.307(4) 0.3656(15) 0.042(16) Uiso 1 1 d . . . . .

loop_
_atom_site_aniso_label
_atom_site_aniso_U_11
_atom_site_aniso_U_22
_atom_site_aniso_U_33
_atom_site_aniso_U_23
_atom_site_aniso_U_13
_atom_site_aniso_U_12
Ga1 0.0285(3) 0.0199(2) 0.0216(2) 0.00138(17) 0.00008(19) -0.00027(19)
Ga2 0.0299(3) 0.0198(2) 0.0250(2) -0.00061(17) -0.00352(19) 0.00015(19)
Ga3 0.0391(3) 0.0221(3) 0.0218(2) 0.00205(18) -0.0022(2) -0.0024(2)
O1 0.0382(16) 0.0186(14) 0.0269(14) 0.0006(11) -0.0030(12) 0.0015(12)
O3 0.0396(16) 0.0231(13) 0.0233(13) 0.0018(10) -0.0042(12) -0.0061(12)
O2 0.0420(16) 0.0239(13) 0.0210(13) 0.0069(10) -0.0085(12) -0.0073(12)
N1 0.0305(17) 0.0211(15) 0.0181(14) 0.0002(11) -0.0029(12) 0.0013(13)
C3 0.0292(19) 0.0194(17) 0.0237(18) 0.0016(14) 0.0023(15) 0.0022(15)
C4 0.032(2) 0.0156(16) 0.0222(17) -0.0002(13) -0.0007(16) -0.0011(15)
C2 0.036(2) 0.031(2) 0.034(2) 0.0006(17) -0.0066(19) 0.0059(18)
C9 0.033(2) 0.0247(19) 0.0283(19) 0.0027(15) -0.0020(17) -0.0006(17)
C5 0.036(2) 0.030(2) 0.028(2) -0.0019(16) 0.0026(18) -0.0040(18)
C10 0.054(3) 0.036(2) 0.025(2) -0.0022(17) 0.001(2) 0.001(2)
C1 0.038(2) 0.030(2) 0.033(2) -0.0038(17) 0.0087(18) -0.0074(18)
C7 0.051(3) 0.034(2) 0.030(2) -0.0003(17) -0.012(2) -0.006(2)
C8 0.036(2) 0.029(2) 0.037(2) -0.0016(17) -0.0070(19) -0.0040(18)
C13 0.050(3) 0.043(3) 0.033(2) -0.0021(19) 0.003(2) -0.007(2)
C11 0.038(2) 0.027(2) 0.056(3) -0.001(2) -0.001(2) 0.0053(19)
C6 0.050(3) 0.041(2) 0.026(2) -0.0038(18) 0.003(2) -0.007(2)
C12 0.056(3) 0.034(2) 0.034(2) 0.0016(18) -0.005(2) 0.009(2)

loop_
_atom_type_symbol
_atom_type_description
_atom_type_scat_dispersion_real
_atom_type_scat_dispersion_imag
_atom_type_scat_source
C C 0.0181 0.0091 'International Tables Vol C Tables 4.2.6.8 and 6.1.1.4'
H H 0.0000 0.0000 'International Tables Vol C Tables 4.2.6.8 and 6.1.1.4'
Ga Ga -1.2846 0.7763 'International Tables Vol C Tables 4.2.6.8 and 6.1.1.4'
N N 0.0311 0.0180 'International Tables Vol C Tables 4.2.6.8 and 6.1.1.4'
O O 0.0492 0.0322 'International Tables Vol C Tables 4.2.6.8 and 6.1.1.4'

loop_
_geom_angle_atom_site_label_1
_geom_angle_atom_site_label_2
_geom_angle_atom_site_label_3
_geom_angle
_geom_angle_site_symmetry_1
_geom_angle_site_symmetry_3
_geom_angle_publ_flag
O1 Ga1 N1 91.30(12) . . ?
O1 Ga1 C2 108.61(16) . . ?
O1 Ga1 C1 104.89(17) . . ?
C2 Ga1 N1 109.15(17) . . ?
C2 Ga1 C1 126.2(2) . . ?
C1 Ga1 N1 110.91(16) . . ?
O1 Ga2 O2 90.57(12) . . ?
O1 Ga2 C10 110.32(17) . . ?
O1 Ga2 C11 109.94(18) . . ?
C10 Ga2 O2 105.08(17) . . ?
C11 Ga2 O2 101.90(17) . . ?
C11 Ga2 C10 130.6(2) . . ?
O3 Ga3 O2 80.80(11) . . ?
C13 Ga3 O3 110.02(18) . . ?
C13 Ga3 O2 108.36(18) . . ?
C13 Ga3 C12 130.6(2) . . ?
C12 Ga3 O3 108.07(17) . . ?
C12 Ga3 O2 107.77(18) . . ?
Ga1 O1 H1 113(4) . . ?
Ga2 O1 Ga1 119.06(15) . . ?
Ga2 O1 H1 118(4) . . ?
C3 O3 Ga3 111.8(2) . . ?
Ga3 O2 Ga2 127.27(13) . . ?
N1 O2 Ga2 120.1(2) . . ?
N1 O2 Ga3 112.3(2) . . ?
O2 N1 Ga1 114.4(2) . . ?
C3 N1 Ga1 133.2(3) . . ?
C3 N1 O2 111.7(3) . . ?
O3 C3 C4 117.2(3) . . ?
N1 C3 O3 123.0(3) . . ?
N1 C3 C4 119.7(3) . . ?
C9 C4 C3 118.6(3) . . ?
C5 C4 C3 121.9(4) . . ?
C5 C4 C9 119.5(4) . . ?
Ga1 C2 H2A 109.5 . . ?
Ga1 C2 H2B 109.5 . . ?
Ga1 C2 H2C 109.5 . . ?
H2A C2 H2B 109.5 . . ?
H2A C2 H2C 109.5 . . ?
H2B C2 H2C 109.5 . . ?
C4 C9 H9 120.1 . . ?
C4 C9 C8 119.8(4) . . ?
C8 C9 H9 120.1 . . ?
C4 C5 H5 120.0 . . ?
C6 C5 C4 120.0(4) . . ?
C6 C5 H5 120.0 . . ?
Ga2 C10 H10A 109.5 . . ?
Ga2 C10 H10B 109.5 . . ?
Ga2 C10 H10C 109.5 . . ?
H10A C10 H10B 109.5 . . ?
H10A C10 H10C 109.5 . . ?
H10B C10 H10C 109.5 . . ?
Ga1 C1 H1A 109.5 . . ?
Ga1 C1 H1B 109.5 . . ?
Ga1 C1 H1C 109.5 . . ?
H1A C1 H1B 109.5 . . ?
H1A C1 H1C 109.5 . . ?
H1B C1 H1C 109.5 . . ?
C8 C7 H7 120.1 . . ?
C6 C7 H7 120.1 . . ?
C6 C7 C8 119.8(4) . . ?
C9 C8 H8 120.0 . . ?
C7 C8 C9 120.1(4) . . ?
C7 C8 H8 120.0 . . ?
Ga3 C13 H13A 109.5 . . ?
Ga3 C13 H13B 109.5 . . ?
Ga3 C13 H13C 109.5 . . ?
H13A C13 H13B 109.5 . . ?
H13A C13 H13C 109.5 . . ?
H13B C13 H13C 109.5 . . ?
Ga2 C11 H11A 109.5 . . ?
Ga2 C11 H11B 109.5 . . ?
Ga2 C11 H11C 109.5 . . ?
H11A C11 H11B 109.5 . . ?
H11A C11 H11C 109.5 . . ?
H11B C11 H11C 109.5 . . ?
C5 C6 H6 119.6 . . ?
C7 C6 C5 120.8(4) . . ?
C7 C6 H6 119.6 . . ?
Ga3 C12 H12A 109.5 . . ?
Ga3 C12 H12B 109.5 . . ?
Ga3 C12 H12C 109.5 . . ?
H12A C12 H12B 109.5 . . ?
H12A C12 H12C 109.5 . . ?
H12B C12 H12C 109.5 . . ?

loop_
_geom_bond_atom_site_label_1
_geom_bond_atom_site_label_2
_geom_bond_distance
_geom_bond_site_symmetry_2
_geom_bond_publ_flag
Ga1 O1 1.924(3) . ?
Ga1 N1 2.067(3) . ?
Ga1 C2 1.954(4) . ?
Ga1 C1 1.957(4) . ?
Ga2 O1 1.904(3) . ?
Ga2 O2 1.999(3) . ?
Ga2 C10 1.955(4) . ?
Ga2 C11 1.950(5) . ?
Ga3 O3 1.958(3) . ?
Ga3 O2 1.972(3) . ?
Ga3 C13 1.954(5) . ?
Ga3 C12 1.956(5) . ?
O1 H1 0.75(6) . ?
O3 C3 1.302(5) . ?
O2 N1 1.424(4) . ?
N1 C3 1.301(5) . ?
C3 C4 1.492(5) . ?
C4 C9 1.394(6) . ?
C4 C5 1.392(6) . ?
C2 H2A 0.9800 . ?
C2 H2B 0.9800 . ?
C2 H2C 0.9800 . ?
C9 H9 0.9500 . ?
C9 C8 1.395(6) . ?
C5 H5 0.9500 . ?
C5 C6 1.383(6) . ?
C10 H10A 0.9800 . ?
C10 H10B 0.9800 . ?
C10 H10C 0.9800 . ?
C1 H1A 0.9800 . ?
C1 H1B 0.9800 . ?
C1 H1C 0.9800 . ?
C7 H7 0.9500 . ?
C7 C8 1.388(7) . ?
C7 C6 1.375(7) . ?
C8 H8 0.9500 . ?
C13 H13A 0.9800 . ?
C13 H13B 0.9800 . ?
C13 H13C 0.9800 . ?
C11 H11A 0.9800 . ?
C11 H11B 0.9800 . ?
C11 H11C 0.9800 . ?
C6 H6 0.9500 . ?
C12 H12A 0.9800 . ?
C12 H12B 0.9800 . ?
C12 H12C 0.9800 . ?

loop_
_geom_torsion_atom_site_label_1
_geom_torsion_atom_site_label_2
_geom_torsion_atom_site_label_3
_geom_torsion_atom_site_label_4
_geom_torsion
_geom_torsion_site_symmetry_1
_geom_torsion_site_symmetry_2
_geom_torsion_site_symmetry_3
_geom_torsion_site_symmetry_4
_geom_torsion_publ_flag
Ga1 N1 C3 O3 169.6(3) . . . . ?
Ga1 N1 C3 C4 -8.8(6) . . . . ?
Ga2 O2 N1 Ga1 10.0(3) . . . . ?
Ga2 O2 N1 C3 -178.3(3) . . . . ?
Ga3 O3 C3 N1 5.0(5) . . . . ?
Ga3 O3 C3 C4 -176.6(3) . . . . ?
Ga3 O2 N1 Ga1 -176.64(14) . . . . ?
Ga3 O2 N1 C3 -4.9(4) . . . . ?
O3 C3 C4 C9 -38.3(5) . . . . ?
O3 C3 C4 C5 140.6(4) . . . . ?
O2 N1 C3 O3 0.0(5) . . . . ?
O2 N1 C3 C4 -178.4(3) . . . . ?
N1 C3 C4 C9 140.2(4) . . . . ?
N1 C3 C4 C5 -40.9(6) . . . . ?
C3 C4 C9 C8 -179.7(4) . . . . ?
C3 C4 C5 C6 -180.0(4) . . . . ?
C4 C9 C8 C7 -0.7(6) . . . . ?
C4 C5 C6 C7 0.2(7) . . . . ?
C9 C4 C5 C6 -1.1(6) . . . . ?
C5 C4 C9 C8 1.4(6) . . . . ?
C8 C7 C6 C5 0.5(7) . . . . ?
C6 C7 C8 C9 -0.2(7) . . . . ?
